data_7157417
loop_
_publ_author_name
'Ning, Yi'
'He, Xinwei'
'Zuo, Youpeng'
'Wang, Jian'
'Tang, Qiang'
'Xie, Mengqing'
'Li, Ruxue'
'Shang, Yongjia'

_publ_section_title
;
 Rh-Catalyzed C-H activation/intramolecular condensation for the
 construction of benzo[f]pyrazolo[1,5-a][1,3]diazepines.
;
_journal_issue 15
_journal_name_full 'Organic &amp; biomolecular chemistry'
_journal_page_first 2893
_journal_page_last 2901
_journal_paper_doi 10.1039/d0ob00382d
_journal_volume 18
_journal_year 2020
_chemical_formula_sum 'C18 H19 N3 O'
_chemical_formula_weight 293.36
_space_group_crystal_system monoclinic
_space_group_IT_number 14
_space_group_name_Hall '-P 2ybc'
_space_group_name_H-M_alt 'P 1 21/c 1'
_atom_sites_solution_hydrogens geom
_audit_creation_method SHELXL-2018/1
_audit_update_record
;
2020-01-11 deposited with the CCDC.	2020-03-20 downloaded from the CCDC.
;
_cell_angle_alpha 90
_cell_angle_beta 95.667(2)
_cell_angle_gamma 90
_cell_formula_units_Z 4
_cell_length_a 7.2409(13)
_cell_length_b 19.433(4)
_cell_length_c 10.923(2)
_cell_measurement_reflns_used 5559
_cell_measurement_temperature 293(2)
_cell_measurement_theta_max 25.24
_cell_measurement_theta_min 2.81
_cell_volume 1529.5(5)
_computing_cell_refinement 'Bruker SAINT'
_computing_data_collection 'Bruker APEX2'
_computing_data_reduction 'Bruker SAINT'
_computing_molecular_graphics 'Bruker SHELXTL'
_computing_publication_material 'Bruker SHELXTL'
_computing_structure_refinement 'SHELXL-2018/1 (Sheldrick, 2018)'
_computing_structure_solution 'SHELXT 2014/4 (Sheldrick, 2014)'
_diffrn_ambient_temperature 293(2)
_diffrn_measured_fraction_theta_full 0.999
_diffrn_measured_fraction_theta_max 0.997
_diffrn_measurement_device_type 'Bruker APEX-II CCD'
_diffrn_measurement_method '\f and \w scans'
_diffrn_radiation_type MoK\a
_diffrn_radiation_wavelength 0.71073
_diffrn_reflns_av_R_equivalents 0.0408
_diffrn_reflns_av_unetI/netI 0.0266
_diffrn_reflns_Laue_measured_fraction_full 0.999
_diffrn_reflns_Laue_measured_fraction_max 0.997
_diffrn_reflns_limit_h_max 8
_diffrn_reflns_limit_h_min -8
_diffrn_reflns_limit_k_max 23
_diffrn_reflns_limit_k_min -23
_diffrn_reflns_limit_l_max 13
_diffrn_reflns_limit_l_min -13
_diffrn_reflns_number 14727
_diffrn_reflns_point_group_measured_fraction_full 0.999
_diffrn_reflns_point_group_measured_fraction_max 0.997
_diffrn_reflns_theta_full 25.242
_diffrn_reflns_theta_max 25.369
_diffrn_reflns_theta_min 2.096
_exptl_absorpt_coefficient_mu 0.081
_exptl_crystal_colour colorless
_exptl_crystal_density_diffrn 1.274
_exptl_crystal_description block
_exptl_crystal_F_000 624
_exptl_crystal_size_max 0.230
_exptl_crystal_size_mid 0.210
_exptl_crystal_size_min 0.200
_refine_diff_density_max 0.383
_refine_diff_density_min -0.391
_refine_diff_density_rms 0.038
_refine_ls_extinction_method none
_refine_ls_goodness_of_fit_ref 1.075
_refine_ls_hydrogen_treatment constr
_refine_ls_matrix_type full
_refine_ls_number_parameters 202
_refine_ls_number_reflns 2800
_refine_ls_number_restraints 0
_refine_ls_restrained_S_all 1.075
_refine_ls_R_factor_all 0.0627
_refine_ls_R_factor_gt 0.0462
_refine_ls_shift/su_max 0.000
_refine_ls_shift/su_mean 0.000
_refine_ls_structure_factor_coef Fsqd
_refine_ls_weighting_details 'w=1/[\s^2^(Fo^2^)+(0.0630P)^2^+0.4168P] where P=(Fo^2^+2Fc^2^)/3'
_refine_ls_weighting_scheme calc
_refine_ls_wR_factor_gt 0.1169
_refine_ls_wR_factor_ref 0.1269
_reflns_Friedel_coverage 0.000
_reflns_number_gt 2181
_reflns_number_total 2800
_reflns_threshold_expression 'I > 2\s(I)'
_cod_data_source_file d0ob00382d2.cif
_cod_data_source_block mp_a
_cod_depositor_comments 'Adding full bibliography for 7157416--7157417.cif.'
_cod_original_cell_volume 1529.4(5)
_cod_original_sg_symbol_H-M 'P 21/c'
_cod_database_code 7157417
_shelx_shelxl_version_number 2018/1
_shelx_space_group_comment
;
The symmetry employed for this shelxl refinement is uniquely defined
by the following loop, which should always be used as a source of
symmetry information in preference to the above space-group names.
They are only intended as comments.
;
_shelx_estimated_absorpt_t_min 0.982
_shelx_estimated_absorpt_t_max 0.984

loop_
_space_group_symop_operation_xyz
'x, y, z'
'-x, y+1/2, -z+1/2'
'-x, -y, -z'
'x, -y-1/2, z-1/2'

loop_
_atom_site_label
_atom_site_type_symbol
_atom_site_fract_x
_atom_site_fract_y
_atom_site_fract_z
_atom_site_U_iso_or_equiv
_atom_site_adp_type
_atom_site_occupancy
_atom_site_site_symmetry_order
_atom_site_calc_flag
_atom_site_refinement_flags_posn
_atom_site_refinement_flags_adp
_atom_site_refinement_flags_occupancy
_atom_site_disorder_assembly
_atom_site_disorder_group
C1 C 0.4168(2) 0.58338(9) 0.78751(16) 0.0315(4) Uani 1 1 d . . . . .
C2 C 0.3547(3) 0.55030(10) 0.88887(18) 0.0410(5) Uani 1 1 d . . . . .
H2 H 0.414322 0.557973 0.967060 0.049 Uiso 1 1 calc R U . . .
C3 C 0.2058(3) 0.50640(11) 0.8735(2) 0.0513(6) Uani 1 1 d . . . . .
H3 H 0.161176 0.485740 0.941537 0.062 Uiso 1 1 calc R U . . .
C4 C 0.1226(3) 0.49303(12) 0.7570(2) 0.0527(6) Uani 1 1 d . . . . .
H4 H 0.027713 0.460708 0.745501 0.063 Uiso 1 1 calc R U . . .
C5 C 0.1803(2) 0.52765(10) 0.65758(19) 0.0434(5) Uani 1 1 d . . . . .
H5 H 0.121456 0.518848 0.579583 0.052 Uiso 1 1 calc R U . . .
C6 C 0.3249(2) 0.57572(9) 0.67046(16) 0.0316(4) Uani 1 1 d . . . . .
C7 C 0.3674(2) 0.61573(9) 0.56021(16) 0.0306(4) Uani 1 1 d . . . . .
C8 C 0.2127(2) 0.64440(10) 0.48086(16) 0.0353(4) Uani 1 1 d . . . . .
C9 C 0.2543(2) 0.68458(10) 0.36917(17) 0.0407(5) Uani 1 1 d . . . . .
H9A H 0.279561 0.732011 0.392911 0.049 Uiso 1 1 calc R U . . .
H9B H 0.145482 0.684224 0.309791 0.049 Uiso 1 1 calc R U . . .
C10 C 0.4188(2) 0.65636(10) 0.30824(16) 0.0351(4) Uani 1 1 d . . . . .
C11 C 0.5835(2) 0.65569(10) 0.40689(16) 0.0376(4) Uani 1 1 d . . . . .
H11A H 0.683013 0.629206 0.376626 0.045 Uiso 1 1 calc R U . . .
H11B H 0.627680 0.702497 0.419890 0.045 Uiso 1 1 calc R U . . .
C12 C 0.5423(2) 0.62640(9) 0.52796(16) 0.0312(4) Uani 1 1 d . . . . .
C13 C 0.7204(2) 0.62811(9) 0.72998(16) 0.0328(4) Uani 1 1 d . . . . .
C14 C 0.8737(2) 0.65274(11) 0.79804(18) 0.0417(5) Uani 1 1 d . . . . .
H14 H 0.988954 0.662182 0.771147 0.050 Uiso 1 1 calc R U . . .
C15 C 0.8211(3) 0.66086(10) 0.91730(18) 0.0418(5) Uani 1 1 d . . . . .
C16 C 0.3774(3) 0.58414(11) 0.25831(19) 0.0477(5) Uani 1 1 d . . . . .
H16A H 0.482192 0.567345 0.219879 0.072 Uiso 1 1 calc R U . . .
H16B H 0.270486 0.585509 0.198917 0.072 Uiso 1 1 calc R U . . .
H16C H 0.353403 0.554107 0.324701 0.072 Uiso 1 1 calc R U . . .
C17 C 0.4614(3) 0.70320(13) 0.20240(19) 0.0551(6) Uani 1 1 d . . . . .
H17A H 0.488126 0.748768 0.233197 0.083 Uiso 1 1 calc R U . . .
H17B H 0.356053 0.704655 0.141795 0.083 Uiso 1 1 calc R U . . .
H17C H 0.566942 0.685645 0.165665 0.083 Uiso 1 1 calc R U . . .
C18 C 0.9372(3) 0.68534(14) 1.0294(2) 0.0637(7) Uani 1 1 d . . . . .
H18A H 0.957272 0.733996 1.023240 0.096 Uiso 1 1 calc R U . . .
H18B H 1.054522 0.661921 1.036025 0.096 Uiso 1 1 calc R U . . .
H18C H 0.874527 0.675837 1.100969 0.096 Uiso 1 1 calc R U . . .
N1 N 0.58234(19) 0.62302(8) 0.80569(13) 0.0344(4) Uani 1 1 d . . . . .
N2 N 0.6459(2) 0.64305(9) 0.92369(14) 0.0423(4) Uani 1 1 d . . . . .
N3 N 0.69942(19) 0.61192(8) 0.60559(14) 0.0393(4) Uani 1 1 d . . . . .
H3A H 0.789955 0.591626 0.575068 0.047 Uiso 1 1 calc R U . . .
O1 O 0.05050(17) 0.63938(9) 0.50405(13) 0.0554(4) Uani 1 1 d . . . . .

loop_
_atom_site_aniso_label
_atom_site_aniso_U_11
_atom_site_aniso_U_22
_atom_site_aniso_U_33
_atom_site_aniso_U_23
_atom_site_aniso_U_13
_atom_site_aniso_U_12
C1 0.0266(8) 0.0327(9) 0.0362(10) 0.0010(7) 0.0084(7) 0.0016(7)
C2 0.0406(10) 0.0467(11) 0.0368(10) 0.0076(9) 0.0102(8) 0.0026(8)
C3 0.0456(12) 0.0539(13) 0.0570(14) 0.0190(11) 0.0184(10) -0.0043(10)
C4 0.0379(11) 0.0518(13) 0.0692(15) 0.0112(11) 0.0095(10) -0.0152(9)
C5 0.0328(10) 0.0494(12) 0.0480(11) -0.0001(9) 0.0039(8) -0.0082(8)
C6 0.0229(8) 0.0366(10) 0.0361(10) 0.0007(7) 0.0064(7) 0.0005(7)
C7 0.0243(9) 0.0372(10) 0.0309(9) -0.0034(7) 0.0051(7) -0.0009(7)
C8 0.0261(9) 0.0440(11) 0.0365(10) -0.0025(8) 0.0066(7) 0.0028(8)
C9 0.0354(10) 0.0486(11) 0.0381(10) 0.0049(9) 0.0038(8) 0.0074(9)
C10 0.0307(9) 0.0446(11) 0.0305(10) 0.0009(8) 0.0061(7) -0.0035(8)
C11 0.0287(9) 0.0507(11) 0.0344(10) 0.0006(8) 0.0085(7) -0.0057(8)
C12 0.0249(9) 0.0373(10) 0.0318(9) -0.0039(7) 0.0048(7) -0.0005(7)
C13 0.0254(9) 0.0398(10) 0.0335(10) 0.0026(8) 0.0040(7) 0.0018(7)
C14 0.0267(9) 0.0554(12) 0.0427(11) 0.0042(9) 0.0017(8) -0.0036(8)
C15 0.0398(11) 0.0451(11) 0.0386(11) 0.0027(9) -0.0054(8) -0.0048(9)
C16 0.0465(12) 0.0559(13) 0.0409(11) -0.0086(9) 0.0058(9) -0.0032(10)
C17 0.0545(13) 0.0696(15) 0.0416(12) 0.0110(10) 0.0069(10) -0.0121(11)
C18 0.0601(14) 0.0799(17) 0.0477(13) -0.0030(12) -0.0118(11) -0.0198(12)
N1 0.0305(8) 0.0439(9) 0.0289(8) -0.0009(6) 0.0039(6) -0.0048(6)
N2 0.0454(9) 0.0505(10) 0.0302(9) -0.0029(7) 0.0007(7) -0.0066(8)
N3 0.0217(7) 0.0627(11) 0.0341(8) -0.0036(7) 0.0062(6) 0.0054(7)
O1 0.0225(7) 0.0875(11) 0.0575(9) 0.0173(8) 0.0105(6) 0.0067(7)

loop_
_atom_type_symbol
_atom_type_description
_atom_type_scat_dispersion_real
_atom_type_scat_dispersion_imag
_atom_type_scat_source
C C 0.0033 0.0016 'International Tables Vol C Tables 4.2.6.8 and 6.1.1.4'
H H 0.0000 0.0000 'International Tables Vol C Tables 4.2.6.8 and 6.1.1.4'
N N 0.0061 0.0033 'International Tables Vol C Tables 4.2.6.8 and 6.1.1.4'
O O 0.0106 0.0060 'International Tables Vol C Tables 4.2.6.8 and 6.1.1.4'

loop_
_geom_angle_atom_site_label_1
_geom_angle_atom_site_label_2
_geom_angle_atom_site_label_3
_geom_angle
_geom_angle_site_symmetry_1
_geom_angle_site_symmetry_3
_geom_angle_publ_flag
C6 C1 C2 121.28(16) . . ?
C6 C1 N1 120.46(15) . . ?
C2 C1 N1 118.20(16) . . ?
C3 C2 C1 120.07(19) . . ?
C3 C2 H2 120.0 . . ?
C1 C2 H2 120.0 . . ?
C2 C3 C4 119.78(18) . . ?
C2 C3 H3 120.1 . . ?
C4 C3 H3 120.1 . . ?
C5 C4 C3 119.81(19) . . ?
C5 C4 H4 120.1 . . ?
C3 C4 H4 120.1 . . ?
C4 C5 C6 121.95(19) . . ?
C4 C5 H5 119.0 . . ?
C6 C5 H5 119.0 . . ?
C1 C6 C5 116.70(16) . . ?
C1 C6 C7 124.68(15) . . ?
C5 C6 C7 118.61(16) . . ?
C12 C7 C8 117.83(16) . . ?
C12 C7 C6 123.99(15) . . ?
C8 C7 C6 118.17(14) . . ?
O1 C8 C7 122.73(16) . . ?
O1 C8 C9 118.71(16) . . ?
C7 C8 C9 118.50(14) . . ?
C8 C9 C10 113.31(15) . . ?
C8 C9 H9A 108.9 . . ?
C10 C9 H9A 108.9 . . ?
C8 C9 H9B 108.9 . . ?
C10 C9 H9B 108.9 . . ?
H9A C9 H9B 107.7 . . ?
C9 C10 C16 110.67(15) . . ?
C9 C10 C11 106.54(14) . . ?
C16 C10 C11 110.92(16) . . ?
C9 C10 C17 109.98(16) . . ?
C16 C10 C17 108.98(16) . . ?
C11 C10 C17 109.72(15) . . ?
C12 C11 C10 114.66(14) . . ?
C12 C11 H11A 108.6 . . ?
C10 C11 H11A 108.6 . . ?
C12 C11 H11B 108.6 . . ?
C10 C11 H11B 108.6 . . ?
H11A C11 H11B 107.6 . . ?
C7 C12 N3 122.76(16) . . ?
C7 C12 C11 123.88(16) . . ?
N3 C12 C11 113.36(14) . . ?
C14 C13 N1 107.57(16) . . ?
C14 C13 N3 128.25(16) . . ?
N1 C13 N3 124.17(15) . . ?
C13 C14 C15 105.40(16) . . ?
C13 C14 H14 127.3 . . ?
C15 C14 H14 127.3 . . ?
N2 C15 C14 111.68(16) . . ?
N2 C15 C18 120.35(18) . . ?
C14 C15 C18 127.97(18) . . ?
C10 C16 H16A 109.5 . . ?
C10 C16 H16B 109.5 . . ?
H16A C16 H16B 109.5 . . ?
C10 C16 H16C 109.5 . . ?
H16A C16 H16C 109.5 . . ?
H16B C16 H16C 109.5 . . ?
C10 C17 H17A 109.5 . . ?
C10 C17 H17B 109.5 . . ?
H17A C17 H17B 109.5 . . ?
C10 C17 H17C 109.5 . . ?
H17A C17 H17C 109.5 . . ?
H17B C17 H17C 109.5 . . ?
C15 C18 H18A 109.5 . . ?
C15 C18 H18B 109.5 . . ?
H18A C18 H18B 109.5 . . ?
C15 C18 H18C 109.5 . . ?
H18A C18 H18C 109.5 . . ?
H18B C18 H18C 109.5 . . ?
C13 N1 N2 110.43(14) . . ?
C13 N1 C1 127.84(15) . . ?
N2 N1 C1 118.79(14) . . ?
C15 N2 N1 104.91(15) . . ?
C12 N3 C13 124.01(14) . . ?
C12 N3 H3A 118.0 . . ?
C13 N3 H3A 118.0 . . ?

loop_
_geom_bond_atom_site_label_1
_geom_bond_atom_site_label_2
_geom_bond_distance
_geom_bond_site_symmetry_2
_geom_bond_publ_flag
C1 C6 1.390(2) . ?
C1 C2 1.392(2) . ?
C1 N1 1.422(2) . ?
C2 C3 1.372(3) . ?
C2 H2 0.9300 . ?
C3 C4 1.378(3) . ?
C3 H3 0.9300 . ?
C4 C5 1.377(3) . ?
C4 H4 0.9300 . ?
C5 C6 1.400(2) . ?
C5 H5 0.9300 . ?
C6 C7 1.491(2) . ?
C7 C12 1.364(2) . ?
C7 C8 1.457(2) . ?
C8 O1 1.230(2) . ?
C8 C9 1.504(3) . ?
C9 C10 1.523(2) . ?
C9 H9A 0.9700 . ?
C9 H9B 0.9700 . ?
C10 C16 1.525(3) . ?
C10 C11 1.526(2) . ?
C10 C17 1.527(3) . ?
C11 C12 1.497(2) . ?
C11 H11A 0.9700 . ?
C11 H11B 0.9700 . ?
C12 N3 1.379(2) . ?
C13 C14 1.361(3) . ?
C13 N1 1.362(2) . ?
C13 N3 1.388(2) . ?
C14 C15 1.402(3) . ?
C14 H14 0.9300 . ?
C15 N2 1.323(2) . ?
C15 C18 1.493(3) . ?
C16 H16A 0.9600 . ?
C16 H16B 0.9600 . ?
C16 H16C 0.9600 . ?
C17 H17A 0.9600 . ?
C17 H17B 0.9600 . ?
C17 H17C 0.9600 . ?
C18 H18A 0.9600 . ?
C18 H18B 0.9600 . ?
C18 H18C 0.9600 . ?
N1 N2 1.381(2) . ?
N3 H3A 0.8600 . ?
